data_2222388
loop_
_publ_author_name
'Qu, Zhi-Rong'

_publ_section_title
;
 Dimethyl 1-cyanomethyl-1<i>H</i>-pyrazole-3,5-dicarboxylate
;
_journal_coeditor_code KP2222
_journal_issue 7
_journal_name_full 'Acta Crystallographica Section E'
_journal_page_first o1646
_journal_paper_doi 10.1107/S160053680902306X
_journal_volume 65
_journal_year 2009
_chemical_formula_iupac 'C9 H9 N3 O4'
_chemical_formula_moiety 'C9 H9 N3 O4'
_chemical_formula_sum 'C9 H9 N3 O4'
_chemical_formula_weight 223.19
_chemical_name_systematic
;
Dimethyl 1-cyanomethyl-1<i>H</i>-pyrazole-3,5-dicarboxylate
;
_space_group_IT_number 2
_symmetry_cell_setting triclinic
_symmetry_space_group_name_Hall '-P 1'
_symmetry_space_group_name_H-M 'P -1'
_atom_sites_solution_hydrogens geom
_atom_sites_solution_primary direct
_atom_sites_solution_secondary difmap
_audit_creation_method SHELXL-97
_cell_angle_alpha 71.633(8)
_cell_angle_beta 80.625(10)
_cell_angle_gamma 68.195(6)
_cell_formula_units_Z 2
_cell_length_a 6.865(6)
_cell_length_b 7.779(7)
_cell_length_c 11.133(11)
_cell_measurement_temperature 293(2)
_cell_volume 523.2(8)
_computing_cell_refinement 'CystalClear (Rigaku, 2005)'
_computing_data_collection 'CystalClear (Rigaku, 2005)'
_computing_data_reduction 'CystalClear (Rigaku, 2005)'
_computing_molecular_graphics 'SHELXTL (Sheldrick, 2008)'
_computing_publication_material 'PRPKAPPA (Ferguson, 1999)'
_computing_structure_refinement 'SHELXL97 (Sheldrick, 2008)'
_computing_structure_solution 'SHELXS97 (Sheldrick, 2008)'
_diffrn_ambient_temperature 293(2)
_diffrn_measured_fraction_theta_full 0.983
_diffrn_measured_fraction_theta_max 0.983
_diffrn_measurement_device_type 'Rigaku SCXmini'
_diffrn_measurement_method CCD_Profile_fitting
_diffrn_radiation_monochromator graphite
_diffrn_radiation_source 'fine-focus sealed tube'
_diffrn_radiation_type MoK\a
_diffrn_radiation_wavelength 0.71073
_diffrn_reflns_av_R_equivalents 0.0415
_diffrn_reflns_av_sigmaI/netI 0.0530
_diffrn_reflns_limit_h_max 8
_diffrn_reflns_limit_h_min -8
_diffrn_reflns_limit_k_max 10
_diffrn_reflns_limit_k_min -10
_diffrn_reflns_limit_l_max 14
_diffrn_reflns_limit_l_min -14
_diffrn_reflns_number 5303
_diffrn_reflns_theta_full 27.45
_diffrn_reflns_theta_max 27.45
_diffrn_reflns_theta_min 2.94
_diffrn_standards_decay_% 0
_diffrn_standards_interval_count 0
_diffrn_standards_interval_time 0
_diffrn_standards_number 0
_exptl_absorpt_coefficient_mu 0.114
_exptl_absorpt_correction_T_max 0.983
_exptl_absorpt_correction_T_min 0.977
_exptl_absorpt_correction_type multi-scan
_exptl_absorpt_process_details '(CrystalClear; Rigaku, 2005)'
_exptl_crystal_colour colourless
_exptl_crystal_density_diffrn 1.417
_exptl_crystal_density_method 'not measured'
_exptl_crystal_description prism
_exptl_crystal_F_000 232
_exptl_crystal_size_max 0.2500
_exptl_crystal_size_mid 0.1700
_exptl_crystal_size_min 0.1500
_refine_diff_density_max 0.140
_refine_diff_density_min -0.250
_refine_ls_extinction_method none
_refine_ls_goodness_of_fit_ref 1.068
_refine_ls_hydrogen_treatment constr
_refine_ls_matrix_type full
_refine_ls_number_parameters 147
_refine_ls_number_reflns 2356
_refine_ls_number_restraints 0
_refine_ls_restrained_S_all 1.068
_refine_ls_R_factor_all 0.1131
_refine_ls_R_factor_gt 0.0630
_refine_ls_shift/su_max 0.000
_refine_ls_shift/su_mean 0.000
_refine_ls_structure_factor_coef Fsqd
_refine_ls_weighting_details 'calc w=1/[\s^2^(Fo^2^)+(0.0798P)^2^+0.0028P] where P=(Fo^2^+2Fc^2^)/3'
_refine_ls_weighting_scheme calc
_refine_ls_wR_factor_gt 0.1456
_refine_ls_wR_factor_ref 0.1767
_reflns_number_gt 1363
_reflns_number_total 2356
_reflns_threshold_expression I>2\s(I)
_cod_data_source_file kp2222.cif
_cod_data_source_block I
_cod_depositor_comments
;
The following automatic conversions were performed:
'_exptl_absorpt_correction_type' value 'Multi-scan' changed to
'multi-scan' according to
'/home/saulius/struct/CIF-dictionaries/cif_core.dic' dictionary named
'cif_core.dic' version 2.4.1 from 2010-06-29.

Automatic conversion script
Id: cif_fix_enum 1527 2010-12-29 10:47:43Z saulius 

The following automatic conversions were performed:

'_exptl_absorpt_correction_type' value 'Multi-scan' changed to
'multi-scan' according to
/home/saulius/struct/CIF-dictionaries/cif_core.dic dictionary named
'cif_core.dic' version 2.4.1 from 2010-06-29.

Automatic conversion script
Id: cif_fix_values 1715 2011-07-08 13:25:40Z adriana 
;
_cod_database_code 2222388
_cod_database_fobs_code 2222388

loop_
_symmetry_equiv_pos_as_xyz
'x, y, z'
'-x, -y, -z'

loop_
_atom_site_type_symbol
_atom_site_label
_atom_site_fract_x
_atom_site_fract_y
_atom_site_fract_z
_atom_site_U_iso_or_equiv
_atom_site_adp_type
_atom_site_calc_flag
_atom_site_refinement_flags
_atom_site_occupancy
_atom_site_disorder_assembly
_atom_site_disorder_group
C C1 0.3907(4) 0.3854(3) 0.8442(2) 0.0532(6) Uani d . 1 . .
C C2 0.3416(4) 0.3412(3) 0.9739(2) 0.0526(6) Uani d . 1 . .
H H2 0.3711 0.2192 1.0311 0.063 Uiso calc R 1 . .
C C3 0.2401(4) 0.5159(3) 1.0001(2) 0.0499(6) Uani d . 1 . .
C C4 0.1549(4) 0.5643(4) 1.1201(2) 0.0546(6) Uani d . 1 . .
C C5 0.1088(6) 0.4259(5) 1.3408(3) 0.0854(10) Uani d . 1 . .
H H5A 0.2016 0.4738 1.3658 0.128 Uiso calc R 1 . .
H H5B 0.1149 0.3033 1.3989 0.128 Uiso calc R 1 . .
H H5C -0.0322 0.5153 1.3414 0.128 Uiso calc R 1 . .
C C6 0.5019(4) 0.2473(4) 0.7684(3) 0.0598(7) Uani d . 1 . .
C C7 0.6214(6) 0.2060(4) 0.5643(3) 0.0843(10) Uani d . 1 . .
H H7A 0.7659 0.1417 0.5851 0.126 Uiso calc R 1 . .
H H7B 0.6136 0.2814 0.4773 0.126 Uiso calc R 1 . .
H H7C 0.5551 0.1121 0.5772 0.126 Uiso calc R 1 . .
C C8 0.1385(5) 0.8634(3) 0.8624(3) 0.0684(8) Uani d . 1 . .
H H8A -0.0104 0.8971 0.8865 0.082 Uiso calc R 1 . .
H H8B 0.2023 0.9057 0.9142 0.082 Uiso calc R 1 . .
C C9 0.1666(5) 0.9611(4) 0.7305(3) 0.0727(8) Uani d . 1 . .
N N1 0.2333(3) 0.6541(3) 0.88623(19) 0.0519(5) Uani d . 1 . .
N N2 0.3246(3) 0.5768(3) 0.7904(2) 0.0554(6) Uani d . 1 . .
N N3 0.1808(6) 1.0496(4) 0.6284(3) 0.1128(12) Uani d . 1 . .
O O1 0.0817(3) 0.7247(3) 1.13202(17) 0.0727(6) Uani d . 1 . .
O O2 0.1727(3) 0.4040(3) 1.21396(18) 0.0693(6) Uani d . 1 . .
O O3 0.5740(4) 0.0765(3) 0.8165(2) 0.0895(8) Uani d . 1 . .
O O4 0.5140(3) 0.3323(2) 0.64578(17) 0.0697(6) Uani d . 1 . .

loop_
_atom_site_aniso_label
_atom_site_aniso_U_11
_atom_site_aniso_U_22
_atom_site_aniso_U_33
_atom_site_aniso_U_12
_atom_site_aniso_U_13
_atom_site_aniso_U_23
C1 0.0572(15) 0.0334(12) 0.0590(16) -0.0092(11) -0.0024(12) -0.0072(11)
C2 0.0561(15) 0.0386(13) 0.0536(16) -0.0145(12) -0.0002(12) -0.0036(11)
C3 0.0509(14) 0.0420(14) 0.0503(15) -0.0140(11) -0.0028(11) -0.0062(11)
C4 0.0588(16) 0.0464(15) 0.0551(16) -0.0175(12) -0.0031(12) -0.0099(12)
C5 0.114(3) 0.086(2) 0.0453(17) -0.033(2) 0.0022(16) -0.0077(15)
C6 0.0692(18) 0.0396(14) 0.0589(17) -0.0130(13) -0.0013(13) -0.0057(12)
C7 0.110(3) 0.0609(19) 0.0632(19) -0.0110(17) 0.0130(17) -0.0222(15)
C8 0.090(2) 0.0368(13) 0.0594(18) -0.0099(14) -0.0006(15) -0.0041(12)
C9 0.093(2) 0.0416(14) 0.066(2) -0.0115(14) 0.0034(16) -0.0100(13)
N1 0.0597(12) 0.0375(11) 0.0487(12) -0.0110(9) -0.0022(9) -0.0058(9)
N2 0.0631(13) 0.0401(12) 0.0516(13) -0.0097(10) 0.0019(10) -0.0092(9)
N3 0.167(3) 0.0614(17) 0.073(2) -0.0194(18) 0.0156(19) -0.0031(15)
O1 0.0984(15) 0.0522(12) 0.0589(12) -0.0172(11) 0.0024(10) -0.0174(9)
O2 0.0928(14) 0.0542(11) 0.0506(11) -0.0238(10) 0.0010(9) -0.0047(8)
O3 0.136(2) 0.0370(11) 0.0682(14) -0.0105(11) 0.0055(13) -0.0070(9)
O4 0.0914(14) 0.0451(10) 0.0536(12) -0.0108(10) 0.0064(10) -0.0083(8)

loop_
_atom_type_symbol
_atom_type_description
_atom_type_scat_dispersion_real
_atom_type_scat_dispersion_imag
_atom_type_scat_source
C C 0.0033 0.0016 'International Tables Vol C Tables 4.2.6.8 and 6.1.1.4'
H H 0.0000 0.0000 'International Tables Vol C Tables 4.2.6.8 and 6.1.1.4'
N N 0.0061 0.0033 'International Tables Vol C Tables 4.2.6.8 and 6.1.1.4'
O O 0.0106 0.0060 'International Tables Vol C Tables 4.2.6.8 and 6.1.1.4'

loop_
_geom_angle_atom_site_label_1
_geom_angle_atom_site_label_2
_geom_angle_atom_site_label_3
_geom_angle_site_symmetry_1
_geom_angle_site_symmetry_3
_geom_angle
_geom_angle_publ_flag
N2 C1 C2 . . 111.5(2) ?
N2 C1 C6 . . 121.5(2) ?
C2 C1 C6 . . 127.0(2) ?
C3 C2 C1 . . 105.6(2) ?
C3 C2 H2 . . 127.2 ?
C1 C2 H2 . . 127.2 ?
N1 C3 C2 . . 105.9(2) ?
N1 C3 C4 . . 122.6(2) ?
C2 C3 C4 . . 131.5(2) ?
O1 C4 O2 . . 124.9(3) ?
O1 C4 C3 . . 125.2(2) ?
O2 C4 C3 . . 110.0(2) ?
O2 C5 H5A . . 109.5 ?
O2 C5 H5B . . 109.5 ?
H5A C5 H5B . . 109.5 ?
O2 C5 H5C . . 109.5 ?
H5A C5 H5C . . 109.5 ?
H5B C5 H5C . . 109.5 ?
O3 C6 O4 . . 124.8(3) ?
O3 C6 C1 . . 122.2(3) ?
O4 C6 C1 . . 113.0(2) ?
O4 C7 H7A . . 109.5 ?
O4 C7 H7B . . 109.5 ?
H7A C7 H7B . . 109.5 ?
O4 C7 H7C . . 109.5 ?
H7A C7 H7C . . 109.5 ?
H7B C7 H7C . . 109.5 ?
C9 C8 N1 . . 111.2(2) ?
C9 C8 H8A . . 109.4 ?
N1 C8 H8A . . 109.4 ?
C9 C8 H8B . . 109.4 ?
N1 C8 H8B . . 109.4 ?
H8A C8 H8B . . 108.0 ?
N3 C9 C8 . . 175.4(3) ?
N2 N1 C3 . . 112.2(2) ?
N2 N1 C8 . . 120.3(2) ?
C3 N1 C8 . . 127.5(2) ?
N1 N2 C1 . . 104.8(2) ?
C4 O2 C5 . . 116.9(2) ?
C6 O4 C7 . . 116.4(2) ?

loop_
_geom_bond_atom_site_label_1
_geom_bond_atom_site_label_2
_geom_bond_site_symmetry_2
_geom_bond_distance
_geom_bond_publ_flag
C1 N2 . 1.344(3) ?
C1 C2 . 1.390(4) ?
C1 C6 . 1.483(4) ?
C2 C3 . 1.378(3) ?
C2 H2 . 0.9300 ?
C3 N1 . 1.374(3) ?
C3 C4 . 1.472(4) ?
C4 O1 . 1.201(3) ?
C4 O2 . 1.330(3) ?
C5 O2 . 1.453(4) ?
C5 H5A . 0.9600 ?
C5 H5B . 0.9600 ?
C5 H5C . 0.9600 ?
C6 O3 . 1.203(3) ?
C6 O4 . 1.320(3) ?
C7 O4 . 1.461(3) ?
C7 H7A . 0.9600 ?
C7 H7B . 0.9600 ?
C7 H7C . 0.9600 ?
C8 C9 . 1.444(4) ?
C8 N1 . 1.464(3) ?
C8 H8A . 0.9700 ?
C8 H8B . 0.9700 ?
C9 N3 . 1.139(4) ?
N1 N2 . 1.342(3) ?

loop_
_geom_hbond_atom_site_label_D
_geom_hbond_atom_site_label_H
_geom_hbond_atom_site_label_A
_geom_hbond_site_symmetry_A
_geom_hbond_distance_DH
_geom_hbond_distance_HA
_geom_hbond_distance_DA
_geom_hbond_angle_DHA
C2 H2 O3 2_657 0.93 2.33 3.256(4) 176.0

loop_
_geom_torsion_atom_site_label_1
_geom_torsion_atom_site_label_2
_geom_torsion_atom_site_label_3
_geom_torsion_atom_site_label_4
_geom_torsion_site_symmetry_1
_geom_torsion_site_symmetry_2
_geom_torsion_site_symmetry_3
_geom_torsion_site_symmetry_4
_geom_torsion
_geom_torsion_publ_flag
N2 C1 C2 C3 . . . . -0.1(3) ?
C6 C1 C2 C3 . . . . 179.7(3) ?
C1 C2 C3 N1 . . . . 0.1(3) ?
C1 C2 C3 C4 . . . . -178.3(3) ?
N1 C3 C4 O1 . . . . -3.7(4) ?
C2 C3 C4 O1 . . . . 174.5(3) ?
N1 C3 C4 O2 . . . . 176.9(2) ?
C2 C3 C4 O2 . . . . -4.8(4) ?
N2 C1 C6 O3 . . . . 175.0(3) ?
C2 C1 C6 O3 . . . . -4.7(4) ?
N2 C1 C6 O4 . . . . -4.3(4) ?
C2 C1 C6 O4 . . . . 176.0(2) ?
N1 C8 C9 N3 . . . . 176(5) ?
C2 C3 N1 N2 . . . . -0.1(3) ?
C4 C3 N1 N2 . . . . 178.5(2) ?
C2 C3 N1 C8 . . . . 178.9(2) ?
C4 C3 N1 C8 . . . . -2.5(4) ?
C9 C8 N1 N2 . . . . -2.1(4) ?
C9 C8 N1 C3 . . . . 178.9(3) ?
C3 N1 N2 C1 . . . . 0.1(3) ?
C8 N1 N2 C1 . . . . -179.0(2) ?
C2 C1 N2 N1 . . . . 0.0(3) ?
C6 C1 N2 N1 . . . . -179.8(2) ?
O1 C4 O2 C5 . . . . -3.5(4) ?
C3 C4 O2 C5 . . . . 175.9(2) ?
O3 C6 O4 C7 . . . . 0.8(4) ?
C1 C6 O4 C7 . . . . -180.0(2) ?

loop_
_cod_related_entry_id
_cod_related_entry_database
_cod_related_entry_code
1 ChemSpider 24742642
